data_7717666
loop_
_publ_author_name
'Hashimoto, Hisako'
'Matsuo, Satomi'
'Odagiri, Yuto'
'Tobita, Hiromi'

_publ_section_title
;
 Hydrogen-bridged bis(silylene) complex as platform for small molecule
 activation via adjacent metal&#x30FC;ligand cooperation
;
_journal_name_full 'Dalton Transactions'
_journal_paper_doi 10.1039/D4DT03226H
_journal_year 2025
_chemical_formula_moiety 'C26 H44 N2 O2 Si2 W, C7 H8'
_chemical_formula_sum 'C33 H52 N2 O2 Si2 W'
_chemical_formula_weight 748.79
_space_group_crystal_system orthorhombic
_space_group_IT_number 62
_space_group_name_Hall '-P 2ac 2n'
_space_group_name_H-M_alt 'P n m a'
_atom_sites_solution_hydrogens difmap
_atom_sites_solution_primary dual
_audit_creation_date 2024-11-07
_audit_creation_method
;
Olex2 1.5
(compiled 2024.02.16 svn.r378c4104 for OlexSys, GUI svn.r6928)
;
_audit_update_record
;
2024-11-18 deposited with the CCDC.	2024-12-10 downloaded from the CCDC.
;
_cell_angle_alpha 90
_cell_angle_beta 90
_cell_angle_gamma 90
_cell_formula_units_Z 8
_cell_length_a 14.2410(2)
_cell_length_b 33.3455(6)
_cell_length_c 14.4026(4)
_cell_measurement_reflns_used 84720
_cell_measurement_temperature 150(2)
_cell_measurement_theta_max 27.48
_cell_measurement_theta_min 1.22
_cell_volume 6839.4(2)
_computing_molecular_graphics 'Olex2 1.5 (Dolomanov et al., 2009)'
_computing_publication_material 'Olex2 1.5 (Dolomanov et al., 2009)'
_computing_structure_refinement 'SHELXL 2018/3 (Sheldrick, 2015)'
_computing_structure_solution 'SHELXT 2018/2 (Sheldrick, 2018)'
_diffrn_ambient_temperature 150(2)
_diffrn_detector 'Rigaku curved IP area detector'
_diffrn_detector_area_resol_mean 10.0
_diffrn_detector_type 'Imaging plate area detector'
_diffrn_measured_fraction_theta_full 0.994
_diffrn_measured_fraction_theta_max 0.988
_diffrn_measurement_device 'three-circle diffractometer'
_diffrn_measurement_device_type 'Rigaku RAPID S'
_diffrn_measurement_method '\w scans'
_diffrn_radiation_monochromator graphite
_diffrn_radiation_probe x-ray
_diffrn_radiation_type MoK\a
_diffrn_radiation_wavelength 0.71069
_diffrn_reflns_av_R_equivalents 0.0538
_diffrn_reflns_av_unetI/netI 0.0269
_diffrn_reflns_Laue_measured_fraction_full 0.994
_diffrn_reflns_Laue_measured_fraction_max 0.988
_diffrn_reflns_limit_h_max 17
_diffrn_reflns_limit_h_min -18
_diffrn_reflns_limit_k_max 39
_diffrn_reflns_limit_k_min -43
_diffrn_reflns_limit_l_max 18
_diffrn_reflns_limit_l_min -18
_diffrn_reflns_number 48098
_diffrn_reflns_point_group_measured_fraction_full 0.994
_diffrn_reflns_point_group_measured_fraction_max 0.988
_diffrn_reflns_theta_full 25.240
_diffrn_reflns_theta_max 27.483
_diffrn_reflns_theta_min 1.540
_diffrn_source 'sealed X-ray tube'
_diffrn_source_type 'sealed X-ray tube'
_exptl_absorpt_coefficient_mu 3.478
_exptl_absorpt_correction_T_max 0.4650
_exptl_absorpt_correction_T_min 0.4218
_exptl_absorpt_correction_type numerical
_exptl_absorpt_process_details 'NUMABS (Higashi, 1999)'
_exptl_crystal_colour yellow
_exptl_crystal_colour_primary yellow
_exptl_crystal_density_diffrn 1.454
_exptl_crystal_description block
_exptl_crystal_F_000 3056
_exptl_crystal_size_max 0.3
_exptl_crystal_size_mid 0.26
_exptl_crystal_size_min 0.26
_refine_diff_density_max 1.741
_refine_diff_density_min -2.155
_refine_diff_density_rms 0.147
_refine_ls_extinction_method none
_refine_ls_goodness_of_fit_ref 1.375
_refine_ls_hydrogen_treatment mixed
_refine_ls_matrix_type full
_refine_ls_number_parameters 380
_refine_ls_number_reflns 7894
_refine_ls_number_restraints 0
_refine_ls_restrained_S_all 1.375
_refine_ls_R_factor_all 0.0667
_refine_ls_R_factor_gt 0.0595
_refine_ls_shift/su_max 0.000
_refine_ls_shift/su_mean 0.000
_refine_ls_structure_factor_coef Fsqd
_refine_ls_weighting_details 'w=1/[\s^2^(Fo^2^)+68.3199P] where P=(Fo^2^+2Fc^2^)/3'
_refine_ls_weighting_scheme calc
_refine_ls_wR_factor_gt 0.1119
_refine_ls_wR_factor_ref 0.1141
_reflns_Friedel_coverage 0.000
_reflns_number_gt 7171
_reflns_number_total 7894
_reflns_threshold_expression 'I > 2\s(I)'
_cod_data_source_file d4dt03226h2.cif
_cod_data_source_block shelx_trans
_cod_database_code 7717666
_shelx_shelxl_version_number 2018/3
_shelx_space_group_comment
;
The symmetry employed for this shelxl refinement is uniquely defined
by the following loop, which should always be used as a source of
symmetry information in preference to the above space-group names.
They are only intended as comments.
;
_shelx_estimated_absorpt_t_max 0.465
_shelx_estimated_absorpt_t_min 0.422
_olex2_refinement_description
;
1. Others
 Fixed Sof: H27A(0.5) H27B(0.5) H27C(0.5) H34A(0.5) H34B(0.5) H34C(0.5)
 Fixed U12: C27(0) C28(0) C29(0) C30(0) C31(0) C32(0) C33(0) C34(0) C35(0)
 C38(0)
 Fixed U23: C27(0) C28(0) C29(0) C30(0) C31(0) C32(0) C33(0) C34(0) C35(0)
 C38(0)
 Fixed Uiso: H8A(0.072) H8B(0.072) H8C(0.072) H9A(0.068) H9B(0.068) H9C(0.068)
 H10A(0.062) H10B(0.062) H10C(0.062) H11A(0.06) H11B(0.06) H11C(0.06)
 H12A(0.067) H12B(0.067) H12C(0.067) H13A(0.087) H13B(0.087) H13C(0.087)
 H15A(0.088) H15B(0.088) H15C(0.088) H16A(0.08) H16B(0.08) H16C(0.08)
 H17A(0.08) H17B(0.08) H17C(0.08) H18A(0.064) H18B(0.064) H18C(0.064)
 H19A(0.056) H19B(0.056) H19C(0.056) H20(0.033) H21(0.034) H23(0.034)
 H24(0.037) H25A(0.059) H25B(0.059) H25C(0.059) H26A(0.049) H26B(0.049)
 H26C(0.049) H27A(0.074) H27B(0.074) H27C(0.074) H29(0.042) H30(0.053)
 H31(0.05) H32(0.05) H33(0.044) H34A(0.161) H34B(0.161) H34C(0.161) H36(0.071)
 H37(0.092) H38(0.098)
 Fixed X: H8A(0.300301) H8B(0.305901) H8C(0.3999) H9A(0.36151) H9B(0.4684)
 H9C(0.3941) H10A(0.5149) H10B(0.4268) H10C(0.432488) H11A(0.348701)
 H11B(0.3728) H11C(0.4548) H12A(0.383201) H12B(0.277489) H12C(0.3022)
 H13A(0.0592) H13B(0.16561) H13C(0.081) H15A(-0.023312) H15B(-0.0162) H15C(-
 0.1155) H16A(-0.0527) H16B(-0.0366) H16C(-0.134689) H17A(-0.147699) H17B(-
 0.0519) H17C(-0.0916) H18A(0.2162) H18B(0.3076) H18C(0.2125) H19A(0.0543)
 H19B(0.03599) H19C(0.0749) H20(0.301701) H21(0.36291) H23(0.3016) H24(0.23399)
 H25A(0.4597) H25B(0.4386) H25C(0.3594) H26A(0.31181) H26B(0.4129) H26C(0.4049)
 H27A(0.32431) H27B(0.301001) H27C(0.307) H29(0.1448) H30(-0.0158) H31(-0.0741)
 H32(0.030399) H33(0.1925) H34A(0.4739) H34B(0.4381) H34C(0.473489)
 H36(0.325211) H37(0.1749) H38(0.10521)
 Fixed Y: H8A(0.19521) H8B(0.206589) H8C(0.2042) H9A(0.148211) H9B(0.136)
 H9C(0.1026) H10A(0.0505) H10B(0.023001) H10C(0.0435) H11A(0.06881)
 H11B(0.0343) H11C(0.062201) H12A(0.16571) H12B(0.173901) H12C(0.134399)
 H13A(0.2078) H13B(0.2041) H13C(0.19591) H15A(0.06311) H15B(0.0898)
 H15C(0.0837) H16A(0.14171) H16B(0.094399) H16C(0.113911) H17A(0.1491)
 H17B(0.168211) H17C(0.180901) H18A(0.076589) H18B(0.0498) H18C(0.029201)
 H19A(0.0144) H19B(0.045) H19C(0.0009) H20(-0.02) H21(-0.0825) H23(-0.0691)
 H24(-0.0089) H25A(-0.131089) H25B(-0.1704) H25C(-0.1526) H26A(-0.1434) H26B(-
 0.1628) H26C(-0.11869) C27(0.25) H27A(0.2432) H27B(0.2302) H27C(0.276689)
 C28(0.25) C29(0.25) H29(0.25) C30(0.25) H30(0.25) C31(0.25) H31(0.25)
 C32(0.25) H32(0.25) C33(0.25) H33(0.25) C34(-0.25) H34A(-0.2262) H34B(-0.2497)
 H34C(-0.274199) C35(-0.25) H36(-0.3101) H37(-0.308789) C38(-0.25) H38(-0.25)
 Fixed Z: H8A(0.112801) H8B(0.005) H8C(0.065701) H9A(0.219) H9B(0.199901)
 H9C(0.2308) H10A(0.0741) H10B(0.0475) H10C(0.147901) H11A(-0.181499) H11B(-
 0.10819) H11C(-0.14819) H12A(-0.1704) H12B(-0.138189) H12C(-0.196) H13A(-
 0.0516) H13B(-0.0167) H13C(0.05391) H15A(-0.0704) H15B(-0.1625) H15C(-0.1123)
 H16A(0.0916) H16B(0.0811) H16C(0.051101) H17A(-0.1059) H17B(-0.1434) H17C(-
 0.0437) H18A(0.2958) H18B(0.2779) H18C(0.31321) H19A(0.0991) H19B(0.1827)
 H19C(0.2037) H20(0.255301) H21(0.2319) H23(-0.043611) H24(-0.0093)
 H25A(0.1825) H25B(0.122211) H25C(0.189301) H26A(-0.0403) H26B(-0.0217) H26C(-
 0.0649) H27A(0.625311) H27B(0.7297) H27C(0.703) H29(0.7946) H30(0.7684)
 H31(0.6175) H32(0.493) H33(0.518001) H34A(-0.222511) H34B(-0.312699) H34C(-
 0.223711) H36(-0.2026) H37(-0.136689) H38(-0.1)
;
_olex2_submission_special_instructions 'No special instructions were received'

loop_
_space_group_symop_operation_xyz
'x, y, z'
'-x+1/2, -y, z+1/2'
'-x, y+1/2, -z'
'x+1/2, -y+1/2, -z+1/2'
'-x, -y, -z'
'x-1/2, y, -z-1/2'
'x, -y-1/2, z'
'-x-1/2, y-1/2, z-1/2'

loop_
_atom_site_label
_atom_site_type_symbol
_atom_site_fract_x
_atom_site_fract_y
_atom_site_fract_z
_atom_site_U_iso_or_equiv
_atom_site_adp_type
_atom_site_occupancy
_atom_site_site_symmetry_order
_atom_site_calc_flag
_atom_site_refinement_flags_posn
_atom_site_refinement_flags_adp
_atom_site_refinement_flags_occupancy
_atom_site_disorder_assembly
_atom_site_disorder_group
W1 W 0.23333(2) 0.09722(2) 0.03667(2) 0.01848(8) Uani 1 1 d . . . . .
Si1 Si 0.10274(15) 0.13829(6) -0.04411(15) 0.0276(4) Uani 1 1 d . . . . .
H1 H 0.114(7) 0.137(3) -0.137(7) 0.06(3) Uiso 1 1 d . . . . .
Si2 Si 0.20109(14) 0.04248(6) 0.14928(13) 0.0237(4) Uani 1 1 d . . . . .
C1 C 0.1513(5) 0.1177(2) 0.1342(5) 0.0233(14) Uani 1 1 d . . . . .
O1 O 0.1098(4) 0.13187(17) 0.1954(4) 0.0367(13) Uani 1 1 d . . . . .
C2 C 0.1651(5) 0.0595(2) -0.0400(5) 0.0233(14) Uani 1 1 d . . . . .
O2 O 0.1331(4) 0.03557(16) -0.0909(4) 0.0325(12) Uani 1 1 d . . . . .
C3 C 0.3477(5) 0.1487(2) 0.0313(6) 0.0290(16) Uani 1 1 d . . . . .
C4 C 0.3794(5) 0.1193(2) 0.0948(5) 0.0260(15) Uani 1 1 d . . . . .
C5 C 0.3969(4) 0.0830(2) 0.0446(6) 0.0267(15) Uani 1 1 d . . . . .
C6 C 0.3741(4) 0.0902(2) -0.0502(5) 0.0277(16) Uani 1 1 d . . . . .
C7 C 0.3434(5) 0.1311(2) -0.0596(5) 0.0302(16) Uani 1 1 d . . . . .
C8 C 0.3375(7) 0.1924(2) 0.0561(8) 0.048(2) Uani 1 1 d . . . . .
H8A H 0.300301 0.195210 0.112801 0.072 Uiso 1 1 d . U . . .
H8B H 0.305901 0.206589 0.005000 0.072 Uiso 1 1 d . U . . .
H8C H 0.399900 0.204200 0.065701 0.072 Uiso 1 1 d . U . . .
C9 C 0.4028(6) 0.1270(3) 0.1947(7) 0.045(2) Uani 1 1 d . . . . .
H9A H 0.361510 0.148211 0.219000 0.068 Uiso 1 1 d . U . . .
H9B H 0.468400 0.136000 0.199901 0.068 Uiso 1 1 d . U . . .
H9C H 0.394100 0.102600 0.230800 0.068 Uiso 1 1 d . U . . .
C10 C 0.4467(5) 0.0467(3) 0.0819(7) 0.041(2) Uani 1 1 d . . . . .
H10A H 0.514900 0.050500 0.074100 0.062 Uiso 1 1 d . U . . .
H10B H 0.426800 0.023001 0.047500 0.062 Uiso 1 1 d . U . . .
H10C H 0.432488 0.043500 0.147901 0.062 Uiso 1 1 d . U . . .
C11 C 0.3886(6) 0.0613(3) -0.1288(6) 0.038(2) Uani 1 1 d . . . . .
H11A H 0.348701 0.068810 -0.181499 0.060 Uiso 1 1 d . U . . .
H11B H 0.372800 0.034300 -0.108190 0.060 Uiso 1 1 d . U . . .
H11C H 0.454800 0.062201 -0.148190 0.060 Uiso 1 1 d . U . . .
C12 C 0.3248(6) 0.1529(3) -0.1483(6) 0.044(2) Uani 1 1 d . . . . .
H12A H 0.383201 0.165710 -0.170400 0.067 Uiso 1 1 d . U . . .
H12B H 0.277489 0.173901 -0.138189 0.067 Uiso 1 1 d . U . . .
H12C H 0.302200 0.134399 -0.196000 0.067 Uiso 1 1 d . U . . .
C13 C 0.1026(8) 0.1930(3) -0.0098(9) 0.061(3) Uani 1 1 d . . . . .
H13A H 0.059200 0.207800 -0.051600 0.087 Uiso 1 1 d . U . . .
H13B H 0.165610 0.204100 -0.016700 0.087 Uiso 1 1 d . U . . .
H13C H 0.081000 0.195910 0.053910 0.087 Uiso 1 1 d . U . . .
C14 C -0.0295(5) 0.1241(2) -0.0428(6) 0.0330(17) Uani 1 1 d . . . . .
C15 C -0.0476(6) 0.0866(3) -0.1019(9) 0.059(3) Uani 1 1 d . . . . .
H15A H -0.023312 0.063110 -0.070400 0.088 Uiso 1 1 d . U . . .
H15B H -0.016200 0.089800 -0.162500 0.088 Uiso 1 1 d . U . . .
H15C H -0.115500 0.083700 -0.112300 0.088 Uiso 1 1 d . U . . .
C16 C -0.0663(6) 0.1178(4) 0.0540(7) 0.054(3) Uani 1 1 d . . . . .
H16A H -0.052700 0.141710 0.091600 0.080 Uiso 1 1 d . U . . .
H16B H -0.036600 0.094399 0.081100 0.080 Uiso 1 1 d . U . . .
H16C H -0.134689 0.113911 0.051101 0.080 Uiso 1 1 d . U . . .
C17 C -0.0850(6) 0.1584(3) -0.0884(8) 0.054(3) Uani 1 1 d . . . . .
H17A H -0.147699 0.149100 -0.105900 0.080 Uiso 1 1 d . U . . .
H17B H -0.051900 0.168211 -0.143400 0.080 Uiso 1 1 d . U . . .
H17C H -0.091600 0.180901 -0.043700 0.080 Uiso 1 1 d . U . . .
C18 C 0.2385(7) 0.0504(2) 0.2738(5) 0.042(2) Uani 1 1 d . . . . .
H18A H 0.216200 0.076589 0.295800 0.064 Uiso 1 1 d . U . . .
H18B H 0.307600 0.049800 0.277900 0.064 Uiso 1 1 d . U . . .
H18C H 0.212500 0.029201 0.313210 0.064 Uiso 1 1 d . U . . .
C19 C 0.0768(6) 0.0234(2) 0.1603(6) 0.0372(19) Uani 1 1 d . . . . .
H19A H 0.054300 0.014400 0.099100 0.056 Uiso 1 1 d . U . . .
H19B H 0.035990 0.045000 0.182700 0.056 Uiso 1 1 d . U . . .
H19C H 0.074900 0.000900 0.203700 0.056 Uiso 1 1 d . U . . .
N1 N 0.2616(4) -0.00768(16) 0.1260(4) 0.0249(12) Uani 1 1 d . . . . .
C20 C 0.3002(5) -0.0305(2) 0.1941(5) 0.0272(15) Uani 1 1 d . . . . .
H20 H 0.301701 -0.020000 0.255301 0.033 Uiso 1 1 d . U . . .
C21 C 0.3382(5) -0.0678(2) 0.1803(5) 0.0275(15) Uani 1 1 d . . . . .
H21 H 0.362910 -0.082500 0.231900 0.034 Uiso 1 1 d . U . . .
C22 C 0.3404(4) -0.0844(2) 0.0894(5) 0.0235(14) Uani 1 1 d . . . . .
C23 C 0.3014(6) -0.0600(2) 0.0192(5) 0.0273(15) Uani 1 1 d . . . . .
H23 H 0.301600 -0.069100 -0.043611 0.034 Uiso 1 1 d . U . . .
C24 C 0.2628(6) -0.0237(2) 0.0401(5) 0.0299(15) Uani 1 1 d . . . . .
H24 H 0.233990 -0.008900 -0.009300 0.037 Uiso 1 1 d . U . . .
N2 N 0.3770(4) -0.12074(17) 0.0720(4) 0.0271(13) Uani 1 1 d . . . . .
C25 C 0.4117(6) -0.1455(2) 0.1478(6) 0.0392(19) Uani 1 1 d . . . . .
H25A H 0.459700 -0.131089 0.182500 0.059 Uiso 1 1 d . U . . .
H25B H 0.438600 -0.170400 0.122211 0.059 Uiso 1 1 d . U . . .
H25C H 0.359400 -0.152600 0.189301 0.059 Uiso 1 1 d . U . . .
C26 C 0.3772(6) -0.1376(2) -0.0212(6) 0.0331(17) Uani 1 1 d . . . . .
H26A H 0.311810 -0.143400 -0.040300 0.049 Uiso 1 1 d . U . . .
H26B H 0.412900 -0.162800 -0.021700 0.049 Uiso 1 1 d . U . . .
H26C H 0.404900 -0.118690 -0.064900 0.049 Uiso 1 1 d . U . . .
C27 C 0.2883(10) 0.250000 0.6811(11) 0.052(4) Uani 1 2 d S T P . .
H27A H 0.324310 0.243200 0.625311 0.074 Uiso 0.5 1 d . U P . .
H27B H 0.301001 0.230200 0.729700 0.074 Uiso 0.5 1 d . U P . .
H27C H 0.307000 0.276689 0.703000 0.074 Uiso 0.5 1 d . U P . .
C28 C 0.1835(7) 0.250000 0.6583(8) 0.031(2) Uani 1 2 d S T P . .
C29 C 0.1214(9) 0.250000 0.7336(8) 0.036(3) Uani 1 2 d S T P . .
H29 H 0.144800 0.250000 0.794600 0.042 Uiso 1 2 d S U P . .
C30 C 0.0260(8) 0.250000 0.7170(11) 0.045(3) Uani 1 2 d S T P . .
H30 H -0.015800 0.250000 0.768400 0.053 Uiso 1 2 d S U P . .
C31 C -0.0083(8) 0.250000 0.6278(11) 0.042(3) Uani 1 2 d S T P . .
H31 H -0.074100 0.250000 0.617500 0.050 Uiso 1 2 d S U P . .
C32 C 0.0533(9) 0.250000 0.5544(9) 0.041(3) Uani 1 2 d S T P . .
H32 H 0.030399 0.250000 0.493000 0.050 Uiso 1 2 d S U P . .
C33 C 0.1501(8) 0.250000 0.5690(9) 0.037(3) Uani 1 2 d S T P . .
H33 H 0.192500 0.250000 0.518001 0.044 Uiso 1 2 d S U P . .
C34 C 0.4403(14) -0.250000 -0.2471(15) 0.110(8) Uani 1 2 d S T P . .
H34A H 0.473900 -0.226200 -0.222511 0.161 Uiso 0.5 1 d . U P . .
H34B H 0.438100 -0.249700 -0.312699 0.161 Uiso 1 2 d S U P . .
H34C H 0.473489 -0.274199 -0.223711 0.161 Uiso 0.5 1 d . U P . .
C35 C 0.3434(9) -0.250000 -0.2069(8) 0.043(3) Uani 1 2 d S T P . .
C36 C 0.2973(9) -0.2853(3) -0.1888(7) 0.058(3) Uani 1 1 d . . . . .
H36 H 0.325211 -0.310100 -0.202600 0.071 Uiso 1 1 d . U . . .
C37 C 0.2072(10) -0.2848(4) -0.1498(8) 0.078(4) Uani 1 1 d . . . . .
H37 H 0.174900 -0.308789 -0.136689 0.092 Uiso 1 1 d . U . . .
C38 C 0.1651(12) -0.250000 -0.1299(13) 0.087(7) Uani 1 2 d S T P . .
H38 H 0.105210 -0.250000 -0.100000 0.098 Uiso 1 2 d S U P . .

loop_
_atom_site_aniso_label
_atom_site_aniso_U_11
_atom_site_aniso_U_22
_atom_site_aniso_U_33
_atom_site_aniso_U_23
_atom_site_aniso_U_13
_atom_site_aniso_U_12
W1 0.01891(12) 0.02040(12) 0.01615(12) -0.00048(10) 0.00132(10) -0.00092(10)
Si1 0.0303(10) 0.0295(10) 0.0232(10) 0.0056(8) -0.0004(8) 0.0035(8)
Si2 0.0328(10) 0.0220(9) 0.0163(9) 0.0005(7) 0.0065(7) 0.0017(7)
C1 0.025(3) 0.023(3) 0.022(4) -0.003(3) 0.002(3) -0.004(3)
O1 0.036(3) 0.039(3) 0.035(3) -0.010(3) 0.012(2) 0.000(2)
C2 0.023(3) 0.032(3) 0.016(3) 0.000(3) 0.001(3) 0.004(3)
O2 0.033(3) 0.035(3) 0.030(3) -0.011(2) -0.007(2) 0.002(2)
C3 0.017(3) 0.026(3) 0.044(5) -0.002(3) 0.004(3) -0.010(3)
C4 0.021(3) 0.042(4) 0.015(4) -0.004(3) -0.003(3) -0.007(3)
C5 0.008(3) 0.030(3) 0.042(4) 0.002(3) -0.002(3) 0.000(2)
C6 0.015(3) 0.036(4) 0.031(4) -0.009(3) 0.007(3) -0.004(3)
C7 0.024(4) 0.037(4) 0.030(4) 0.002(3) 0.007(3) -0.010(3)
C8 0.049(5) 0.029(4) 0.066(7) -0.002(4) 0.006(5) -0.012(4)
C9 0.029(4) 0.067(6) 0.041(5) -0.014(5) -0.010(4) -0.004(4)
C10 0.024(4) 0.041(4) 0.057(6) 0.005(4) -0.002(4) 0.008(3)
C11 0.029(4) 0.056(5) 0.031(5) -0.017(4) 0.010(3) -0.007(4)
C12 0.035(4) 0.059(6) 0.038(5) 0.019(4) 0.009(4) -0.004(4)
C13 0.066(7) 0.022(4) 0.095(9) 0.004(5) -0.020(6) 0.007(4)
C14 0.026(4) 0.047(4) 0.026(4) 0.000(4) 0.001(3) 0.009(3)
C15 0.027(4) 0.065(6) 0.084(8) -0.027(6) 0.000(5) 0.000(4)
C16 0.029(4) 0.093(8) 0.040(6) 0.009(5) -0.004(4) 0.003(5)
C17 0.037(5) 0.062(6) 0.064(7) 0.010(5) -0.015(5) 0.015(4)
C18 0.081(7) 0.027(4) 0.018(4) -0.001(3) -0.003(4) 0.009(4)
C19 0.039(4) 0.028(4) 0.045(5) 0.001(3) 0.019(4) -0.001(3)
N1 0.034(3) 0.023(3) 0.018(3) 0.000(2) 0.004(2) 0.001(2)
C20 0.035(4) 0.030(3) 0.017(3) 0.001(3) 0.001(3) 0.001(3)
C21 0.031(4) 0.029(4) 0.023(4) 0.004(3) 0.000(3) 0.003(3)
C22 0.018(3) 0.025(3) 0.027(4) 0.004(3) 0.003(3) -0.001(2)
C23 0.045(4) 0.027(3) 0.010(3) 0.001(2) 0.002(3) 0.003(3)
C24 0.043(4) 0.027(3) 0.020(3) 0.001(3) -0.002(3) 0.007(3)
N2 0.032(3) 0.024(3) 0.025(3) 0.000(2) -0.001(3) 0.005(2)
C25 0.051(5) 0.029(4) 0.037(5) 0.002(3) -0.005(4) 0.010(3)
C26 0.042(4) 0.028(4) 0.029(4) -0.008(3) 0.004(3) 0.005(3)
C27 0.048(8) 0.043(7) 0.064(10) 0.000 0.010(7) 0.000
C28 0.022(5) 0.032(5) 0.039(7) 0.000 0.004(4) 0.000
C29 0.051(7) 0.038(6) 0.018(6) 0.000 0.000(5) 0.000
C30 0.030(6) 0.036(6) 0.069(10) 0.000 0.016(6) 0.000
C31 0.031(6) 0.028(5) 0.067(10) 0.000 -0.009(6) 0.000
C32 0.052(8) 0.029(6) 0.042(8) 0.000 -0.016(6) 0.000
C33 0.041(6) 0.025(5) 0.045(7) 0.000 0.007(5) 0.000
C34 0.065(12) 0.21(3) 0.056(12) 0.000 0.014(10) 0.000
C35 0.048(7) 0.062(8) 0.020(6) 0.000 0.001(5) 0.000
C36 0.108(9) 0.040(5) 0.027(5) -0.008(4) -0.012(5) 0.009(5)
C37 0.094(10) 0.093(9) 0.046(7) -0.014(7) 0.006(6) -0.054(8)
C38 0.040(9) 0.17(2) 0.047(11) 0.000 -0.012(7) 0.000

loop_
_atom_type_symbol
_atom_type_description
_atom_type_scat_dispersion_real
_atom_type_scat_dispersion_imag
_atom_type_scat_source
C C 0.0033 0.0016 'International Tables Vol C Tables 4.2.6.8 and 6.1.1.4'
H H 0.0000 0.0000 'International Tables Vol C Tables 4.2.6.8 and 6.1.1.4'
N N 0.0061 0.0033 'International Tables Vol C Tables 4.2.6.8 and 6.1.1.4'
O O 0.0106 0.0060 'International Tables Vol C Tables 4.2.6.8 and 6.1.1.4'
Si Si 0.0817 0.0704 'International Tables Vol C Tables 4.2.6.8 and 6.1.1.4'
W W -0.8490 6.8722 'International Tables Vol C Tables 4.2.6.8 and 6.1.1.4'

loop_
_geom_angle_atom_site_label_1
_geom_angle_atom_site_label_2
_geom_angle_atom_site_label_3
_geom_angle
_geom_angle_site_symmetry_1
_geom_angle_site_symmetry_3
_geom_angle_publ_flag
Si2 W1 Si1 123.36(7) . . ?
C1 W1 Si1 73.0(2) . . ?
C1 W1 Si2 71.2(2) . . ?
C1 W1 C3 100.5(3) . . ?
C1 W1 C4 99.4(3) . . ?
C1 W1 C5 128.4(3) . . ?
C1 W1 C6 156.9(3) . . ?
C1 W1 C7 130.4(3) . . ?
C2 W1 Si1 74.1(2) . . ?
C2 W1 Si2 78.6(2) . . ?
C2 W1 C1 109.8(3) . . ?
C2 W1 C3 142.9(3) . . ?
C2 W1 C4 147.9(3) . . ?
C2 W1 C5 112.9(3) . . ?
C2 W1 C6 93.4(3) . . ?
C2 W1 C7 107.9(3) . . ?
C3 W1 Si1 95.48(19) . . ?
C3 W1 Si2 133.0(2) . . ?
C3 W1 C5 58.2(2) . . ?
C3 W1 C6 58.3(2) . . ?
C3 W1 C7 35.2(3) . . ?
C4 W1 Si1 128.93(19) . . ?
C4 W1 Si2 99.22(19) . . ?
C4 W1 C3 34.9(3) . . ?
C4 W1 C5 35.1(2) . . ?
C4 W1 C6 58.2(2) . . ?
C4 W1 C7 58.5(3) . . ?
C5 W1 Si1 146.18(19) . . ?
C5 W1 Si2 90.19(19) . . ?
C6 W1 Si1 114.98(19) . . ?
C6 W1 Si2 115.29(19) . . ?
C6 W1 C5 34.9(3) . . ?
C6 W1 C7 35.2(3) . . ?
C7 W1 Si1 87.7(2) . . ?
C7 W1 Si2 148.3(2) . . ?
C7 W1 C5 58.5(3) . . ?
W1 Si1 H1 110(4) . . ?
C13 Si1 W1 113.2(3) . . ?
C13 Si1 H1 107(4) . . ?
C13 Si1 C14 103.4(4) . . ?
C14 Si1 W1 124.3(3) . . ?
C14 Si1 H1 97(4) . . ?
C18 Si2 W1 117.7(3) . . ?
C18 Si2 N1 99.3(3) . . ?
C19 Si2 W1 118.4(3) . . ?
C19 Si2 C18 103.4(4) . . ?
C19 Si2 N1 98.2(3) . . ?
N1 Si2 W1 116.44(19) . . ?
O1 C1 W1 173.5(6) . . ?
O2 C2 W1 172.6(6) . . ?
C4 C3 W1 72.2(4) . . ?
C4 C3 C7 108.5(6) . . ?
C4 C3 C8 123.2(8) . . ?
C7 C3 W1 72.8(4) . . ?
C7 C3 C8 127.5(8) . . ?
C8 C3 W1 128.8(5) . . ?
C3 C4 W1 72.9(4) . . ?
C3 C4 C5 108.4(6) . . ?
C3 C4 C9 124.9(7) . . ?
C5 C4 W1 73.2(4) . . ?
C5 C4 C9 126.2(7) . . ?
C9 C4 W1 126.2(5) . . ?
C4 C5 W1 71.7(4) . . ?
C4 C5 C10 125.7(7) . . ?
C6 C5 W1 72.4(4) . . ?
C6 C5 C4 107.7(6) . . ?
C6 C5 C10 125.8(7) . . ?
C10 C5 W1 129.7(5) . . ?
C5 C6 W1 72.7(4) . . ?
C5 C6 C7 108.5(6) . . ?
C5 C6 C11 125.8(7) . . ?
C7 C6 W1 72.5(4) . . ?
C7 C6 C11 125.4(7) . . ?
C11 C6 W1 125.3(5) . . ?
C3 C7 W1 72.0(4) . . ?
C3 C7 C6 106.9(7) . . ?
C3 C7 C12 126.0(7) . . ?
C6 C7 W1 72.3(4) . . ?
C6 C7 C12 126.5(7) . . ?
C12 C7 W1 127.7(5) . . ?
C3 C8 H8A 110.1(7) . . ?
C3 C8 H8B 109.4(9) . . ?
C3 C8 H8C 109.5(8) . . ?
H8A C8 H8B 109.3(9) . . ?
H8A C8 H8C 109.5(10) . . ?
H8B C8 H8C 109.1(8) . . ?
C4 C9 H9A 109.4(8) . . ?
C4 C9 H9B 109.7(8) . . ?
C4 C9 H9C 109.9(8) . . ?
H9A C9 H9B 108.7(9) . . ?
H9A C9 H9C 109.6(9) . . ?
H9B C9 H9C 109.6(9) . . ?
C5 C10 H10A 108.7(7) . . ?
C5 C10 H10B 109.5(8) . . ?
C5 C10 H10C 109.7(7) . . ?
H10A C10 H10B 109.5(8) . . ?
H10A C10 H10C 109.2(9) . . ?
H10B C10 H10C 110.2(9) . . ?
C6 C11 H11A 110.0(8) . . ?
C6 C11 H11B 109.4(7) . . ?
C6 C11 H11C 109.1(7) . . ?
H11A C11 H11B 109.7(8) . . ?
H11A C11 H11C 109.1(8) . . ?
H11B C11 H11C 109.6(9) . . ?
C7 C12 H12A 109.7(8) . . ?
C7 C12 H12B 110.0(8) . . ?
C7 C12 H12C 110.7(8) . . ?
H12A C12 H12B 108.4(9) . . ?
H12A C12 H12C 108.9(9) . . ?
H12B C12 H12C 109.2(9) . . ?
Si1 C13 H13A 108.8(8) . . ?
Si1 C13 H13B 109.8(8) . . ?
Si1 C13 H13C 110.1(7) . . ?
H13A C13 H13B 108.7(10) . . ?
H13A C13 H13C 109.0(10) . . ?
H13B C13 H13C 110.4(11) . . ?
C15 C14 Si1 110.9(5) . . ?
C15 C14 C17 106.4(8) . . ?
C16 C14 Si1 112.4(6) . . ?
C16 C14 C15 109.9(8) . . ?
C16 C14 C17 108.7(7) . . ?
C17 C14 Si1 108.3(6) . . ?
C14 C15 H15A 109.8(10) . . ?
C14 C15 H15B 108.9(9) . . ?
C14 C15 H15C 109.2(8) . . ?
H15A C15 H15B 109.9(9) . . ?
H15A C15 H15C 110.2(10) . . ?
H15B C15 H15C 108.8(11) . . ?
C14 C16 H16A 109.1(9) . . ?
C14 C16 H16B 109.4(9) . . ?
C14 C16 H16C 108.9(8) . . ?
H16A C16 H16B 110.2(9) . . ?
H16A C16 H16C 109.0(10) . . ?
H16B C16 H16C 110.1(11) . . ?
C14 C17 H17A 110.1(9) . . ?
C14 C17 H17B 110.3(8) . . ?
C14 C17 H17C 109.5(9) . . ?
H17A C17 H17B 109.7(10) . . ?
H17A C17 H17C 108.7(9) . . ?
H17B C17 H17C 108.5(10) . . ?
Si2 C18 H18A 109.8(6) . . ?
Si2 C18 H18B 109.6(6) . . ?
Si2 C18 H18C 110.0(7) . . ?
H18A C18 H18B 108.8(8) . . ?
H18A C18 H18C 109.4(8) . . ?
H18B C18 H18C 109.3(8) . . ?
Si2 C19 H19A 109.4(6) . . ?
Si2 C19 H19B 109.6(6) . . ?
Si2 C19 H19C 109.8(7) . . ?
H19A C19 H19B 109.0(9) . . ?
H19A C19 H19C 109.3(8) . . ?
H19B C19 H19C 109.8(8) . . ?
C20 N1 Si2 123.2(5) . . ?
C24 N1 Si2 120.9(5) . . ?
C24 N1 C20 115.8(6) . . ?
N1 C20 H20 118.1(7) . . ?
N1 C20 C21 124.3(7) . . ?
C21 C20 H20 117.5(7) . . ?
C20 C21 H21 119.8(7) . . ?
C20 C21 C22 119.8(7) . . ?
C22 C21 H21 120.4(7) . . ?
C23 C22 C21 115.2(6) . . ?
N2 C22 C21 122.2(6) . . ?
N2 C22 C23 122.6(7) . . ?
C22 C23 H23 119.7(7) . . ?
C24 C23 C22 120.8(6) . . ?
C24 C23 H23 119.5(7) . . ?
N1 C24 C23 124.0(6) . . ?
N1 C24 H24 118.2(6) . . ?
C23 C24 H24 117.8(7) . . ?
C22 N2 C25 120.3(6) . . ?
C22 N2 C26 121.4(6) . . ?
C25 N2 C26 118.2(6) . . ?
N2 C25 H25A 110.0(7) . . ?
N2 C25 H25B 109.2(8) . . ?
N2 C25 H25C 109.6(7) . . ?
H25A C25 H25B 109.5(8) . . ?
H25A C25 H25C 109.8(9) . . ?
H25B C25 H25C 108.7(8) . . ?
N2 C26 H26A 109.2(7) . . ?
N2 C26 H26B 109.7(7) . . ?
N2 C26 H26C 110.4(7) . . ?
H26A C26 H26B 108.4(7) . . ?
H26A C26 H26C 109.2(8) . . ?
H26B C26 H26C 109.9(7) . . ?
H27A C27 H27A 26.8(4) . 7_565 ?
H27A C27 H27B 109.5(8) 7_565 7_565 ?
H27A C27 H27B 109.5(8) . . ?
H27A C27 H27B 130.2(12) . 7_565 ?
H27A C27 H27C 109.4(11) 7_565 7_565 ?
H27A C27 H27C 109.4(11) . . ?
H27A C27 H27C 84.9(7) . 7_565 ?
H27B C27 H27A 130.2(12) . 7_565 ?
H27B C27 H27B 84.8(13) . 7_565 ?
H27B C27 H27C 109.4(15) . . ?
H27B C27 H27C 26.9(3) . 7_565 ?
H27B C27 H27C 109.4(15) 7_565 7_565 ?
H27C C27 H27A 84.9(7) . 7_565 ?
H27C C27 H27B 26.9(3) . 7_565 ?
H27C C27 H27C 130.2(17) . 7_565 ?
C28 C27 H27A 109.6(13) . 7_565 ?
C28 C27 H27A 109.6(13) . . ?
C28 C27 H27B 109.5(10) . . ?
C28 C27 H27B 109.5(10) . 7_565 ?
C28 C27 H27C 109.5(8) . . ?
C28 C27 H27C 109.5(8) . 7_565 ?
C29 C28 C27 116.8(11) . . ?
C33 C28 C27 122.7(11) . . ?
C33 C28 C29 120.5(10) . . ?
C28 C29 H29 120.0(12) . . ?
C30 C29 C28 119.2(11) . . ?
C30 C29 H29 120.8(13) . . ?
C29 C30 H30 118.8(15) . . ?
C31 C30 C29 120.8(12) . . ?
C31 C30 H30 120.4(13) . . ?
C30 C31 H31 119.8(14) . . ?
C30 C31 C32 119.5(11) . . ?
C32 C31 H31 120.6(14) . . ?
C31 C32 H32 120.1(13) . . ?
C31 C32 C33 121.0(12) . . ?
C33 C32 H32 118.9(14) . . ?
C28 C33 C32 118.9(11) . . ?
C28 C33 H33 120.3(12) . . ?
C32 C33 H33 120.8(13) . . ?
H34A C34 H34B 111.3(13) . . ?
H34A C34 H34C 107(2) . . ?
H34B C34 H34C 111.2(14) . . ?
C35 C34 H34A 107.9(13) . . ?
C35 C34 H34B 110.9(18) . . ?
C35 C34 H34C 108.0(13) . . ?
C36 C35 C34 120.9(7) 7 . ?
C36 C35 C34 120.9(7) . . ?
C36 C35 C36 118.1(14) 7 . ?
C35 C36 H36 120.9(12) . . ?
C35 C36 C37 120.2(10) . . ?
C37 C36 H36 119.0(12) . . ?
C36 C37 H37 121.1(15) . . ?
C38 C37 C36 120.5(12) . . ?
C38 C37 H37 118.4(14) . . ?
C37 C38 C37 120.4(17) 7 . ?
C37 C38 H38 119.8(9) . . ?
C37 C38 H38 119.8(9) 7 . ?

loop_
_geom_bond_atom_site_label_1
_geom_bond_atom_site_label_2
_geom_bond_distance
_geom_bond_site_symmetry_2
_geom_bond_publ_flag
W1 Si1 2.586(2) . ?
W1 Si2 2.4846(19) . ?
W1 C1 1.951(7) . ?
W1 C2 1.936(7) . ?
W1 C3 2.368(6) . ?
W1 C4 2.359(7) . ?
W1 C5 2.380(6) . ?
W1 C6 2.375(6) . ?
W1 C7 2.378(7) . ?
Si1 H1 1.35(11) . ?
Si1 C13 1.890(9) . ?
Si1 C14 1.941(8) . ?
Si2 C18 1.890(8) . ?
Si2 C19 1.888(8) . ?
Si2 N1 1.911(6) . ?
C1 O1 1.162(8) . ?
C2 O2 1.175(8) . ?
C3 C4 1.416(11) . ?
C3 C7 1.436(11) . ?
C3 C8 1.507(11) . ?
C4 C5 1.429(10) . ?
C4 C9 1.500(11) . ?
C5 C6 1.424(11) . ?
C5 C10 1.503(10) . ?
C6 C7 1.438(11) . ?
C6 C11 1.499(10) . ?
C7 C12 1.494(11) . ?
C8 H8A 0.978(10) . ?
C8 H8B 0.984(11) . ?
C8 H8C 0.982(9) . ?
C9 H9A 0.985(10) . ?
C9 H9B 0.984(8) . ?
C9 H9C 0.973(11) . ?
C10 H10A 0.986(8) . ?
C10 H10B 0.975(9) . ?
C10 H10C 0.978(10) . ?
C11 H11A 0.981(9) . ?
C11 H11B 0.975(9) . ?
C11 H11C 0.984(8) . ?
C12 H12A 0.988(8) . ?
C12 H12B 0.983(9) . ?
C12 H12C 0.977(10) . ?
C13 H13A 0.994(10) . ?
C13 H13B 0.976(11) . ?
C13 H13C 0.972(13) . ?
C14 C15 1.536(13) . ?
C14 C16 1.505(12) . ?
C14 C17 1.538(11) . ?
C15 H15A 0.968(12) . ?
C15 H15B 0.987(12) . ?
C15 H15C 0.983(9) . ?
C16 H16A 0.983(12) . ?
C16 H16B 0.970(11) . ?
C16 H16C 0.983(9) . ?
C17 H17A 0.978(10) . ?
C17 H17B 0.978(11) . ?
C17 H17C 0.993(11) . ?
C18 H18A 0.983(8) . ?
C18 H18B 0.985(10) . ?
C18 H18C 0.979(8) . ?
C19 H19A 0.985(9) . ?
C19 H19B 0.980(8) . ?
C19 H19C 0.976(8) . ?
N1 C20 1.358(9) . ?
N1 C24 1.348(9) . ?
C20 H20 0.949(7) . ?
C20 C21 1.369(10) . ?
C21 H21 0.958(7) . ?
C21 C22 1.422(10) . ?
C22 C23 1.411(10) . ?
C22 N2 1.342(9) . ?
C23 H23 0.954(7) . ?
C23 C24 1.364(10) . ?
C24 H24 0.958(7) . ?
N2 C25 1.455(10) . ?
N2 C26 1.456(10) . ?
C25 H25A 0.974(9) . ?
C25 H25B 0.986(8) . ?
C25 H25C 0.983(9) . ?
C26 H26A 0.991(8) . ?
C26 H26B 0.983(7) . ?
C26 H26C 0.973(8) . ?
C27 H27A 0.980(14) 7_565 ?
C27 H27A 0.980(14) . ?
C27 H27B 0.979(12) . ?
C27 H27B 0.979(12) 7_565 ?
C27 H27C 0.981(7) . ?
C27 H27C 0.981(7) 7_565 ?
C27 C28 1.529(17) . ?
C28 C29 1.399(16) . ?
C28 C33 1.372(17) . ?
C29 H29 0.940(11) . ?
C29 C30 1.379(17) . ?
C30 H30 0.950(13) . ?
C30 C31 1.37(2) . ?
C31 H31 0.949(12) . ?
C31 C32 1.374(19) . ?
C32 H32 0.943(13) . ?
C32 C33 1.394(17) . ?
C33 H33 0.950(12) . ?
C34 H34A 0.992(13) . ?
C34 H34B 0.95(2) . ?
C34 H34C 0.994(13) . ?
C34 C35 1.50(2) . ?
C35 C36 1.374(13) 7 ?
C35 C36 1.374(13) . ?
C36 H36 0.937(10) . ?
C36 C37 1.402(17) . ?
C37 H37 0.942(11) . ?
C37 C38 1.337(16) . ?
C38 H38 0.956(18) . ?

loop_
_geom_torsion_atom_site_label_1
_geom_torsion_atom_site_label_2
_geom_torsion_atom_site_label_3
_geom_torsion_atom_site_label_4
_geom_torsion
_geom_torsion_site_symmetry_1
_geom_torsion_site_symmetry_2
_geom_torsion_site_symmetry_3
_geom_torsion_site_symmetry_4
_geom_torsion_publ_flag
W1 C3 C4 C5 65.1(5) . . . . ?
W1 C3 C4 C9 -122.5(7) . . . . ?
W1 C3 C7 C6 -64.4(5) . . . . ?
W1 C3 C7 C12 124.0(7) . . . . ?
W1 C4 C5 C6 63.9(4) . . . . ?
W1 C4 C5 C10 -126.3(7) . . . . ?
W1 C5 C6 C7 64.1(5) . . . . ?
W1 C5 C6 C11 -121.4(7) . . . . ?
W1 C6 C7 C3 64.2(5) . . . . ?
W1 C6 C7 C12 -124.3(7) . . . . ?
Si2 N1 C20 C21 175.4(6) . . . . ?
Si2 N1 C24 C23 -177.3(6) . . . . ?
C3 C4 C5 W1 -64.9(5) . . . . ?
C3 C4 C5 C6 -1.0(7) . . . . ?
C3 C4 C5 C10 168.8(7) . . . . ?
C4 C3 C7 W1 63.9(5) . . . . ?
C4 C3 C7 C6 -0.5(7) . . . . ?
C4 C3 C7 C12 -172.1(7) . . . . ?
C4 C5 C6 W1 -63.4(4) . . . . ?
C4 C5 C6 C7 0.7(7) . . . . ?
C4 C5 C6 C11 175.2(6) . . . . ?
C5 C6 C7 W1 -64.3(5) . . . . ?
C5 C6 C7 C3 -0.1(7) . . . . ?
C5 C6 C7 C12 171.4(7) . . . . ?
C7 C3 C4 W1 -64.2(5) . . . . ?
C7 C3 C4 C5 0.9(8) . . . . ?
C7 C3 C4 C9 173.3(7) . . . . ?
C8 C3 C4 W1 125.3(7) . . . . ?
C8 C3 C4 C5 -169.6(7) . . . . ?
C8 C3 C4 C9 2.7(11) . . . . ?
C8 C3 C7 W1 -126.1(7) . . . . ?
C8 C3 C7 C6 169.5(7) . . . . ?
C8 C3 C7 C12 -2.1(12) . . . . ?
C9 C4 C5 W1 122.9(7) . . . . ?
C9 C4 C5 C6 -173.2(7) . . . . ?
C9 C4 C5 C10 -3.4(11) . . . . ?
C10 C5 C6 W1 126.7(7) . . . . ?
C10 C5 C6 C7 -169.1(7) . . . . ?
C10 C5 C6 C11 5.3(11) . . . . ?
C11 C6 C7 W1 121.2(7) . . . . ?
C11 C6 C7 C3 -174.6(6) . . . . ?
C11 C6 C7 C12 -3.1(11) . . . . ?
N1 C20 C21 C22 1.2(12) . . . . ?
C20 N1 C24 C23 -1.5(11) . . . . ?
C20 C21 C22 C23 -0.1(10) . . . . ?
C20 C21 C22 N2 179.9(7) . . . . ?
C21 C22 C23 C24 -1.6(11) . . . . ?
C21 C22 N2 C25 3.4(10) . . . . ?
C21 C22 N2 C26 179.0(7) . . . . ?
C22 C23 C24 N1 2.5(12) . . . . ?
C23 C22 N2 C25 -176.6(7) . . . . ?
C23 C22 N2 C26 -1.0(10) . . . . ?
C24 N1 C20 C21 -0.4(11) . . . . ?
N2 C22 C23 C24 178.4(7) . . . . ?
C27 C28 C29 C30 180.000(3) . . . . ?
C27 C28 C33 C32 180.000(2) . . . . ?
C28 C29 C30 C31 0.000(4) . . . . ?
C29 C28 C33 C32 0.000(3) . . . . ?
C29 C30 C31 C32 0.000(4) . . . . ?
C30 C31 C32 C33 0.000(3) . . . . ?
C31 C32 C33 C28 0.000(3) . . . . ?
C33 C28 C29 C30 0.000(4) . . . . ?
C34 C35 C36 C37 179.0(14) . . . . ?
C35 C36 C37 C38 0.1(19) . . . . ?
C36 C35 C36 C37 -2.3(19) 7 . . . ?
C36 C37 C38 C37 2(3) . . . 7 ?
